data_7130535
loop_
_publ_author_name
'Mandal, Mou'
'Balamurugan, Rengarajan'

_publ_section_title
;
 TfOH-promoted synthesis of indoles and benzofurans involving cyclative
 transposition of vinyl ketone
;
_journal_name_full 'Chemical Communications'
_journal_paper_doi 10.1039/D2CC03730K
_journal_year 2022
_chemical_formula_moiety 'C25 H21 N O3'
_chemical_formula_sum 'C25 H21 N O3'
_chemical_formula_weight 383.43
_space_group_crystal_system triclinic
_space_group_IT_number 2
_space_group_name_Hall '-P 1'
_space_group_name_H-M_alt 'P -1'
_atom_sites_solution_hydrogens mixed
_atom_sites_solution_primary dual
_audit_creation_date 2022-02-17
_audit_creation_method
;
Olex2 1.3-ac4
(compiled 2018.12.18 svn.r3554 for Rigaku Oxford Diffraction, GUI svn.r1)
;
_audit_update_record
;
2022-04-14 deposited with the CCDC.	2022-07-27 downloaded from the CCDC.
;
_cell_angle_alpha 111.413(2)
_cell_angle_beta 91.0600(10)
_cell_angle_gamma 102.4440(10)
_cell_formula_units_Z 4
_cell_length_a 11.0647(2)
_cell_length_b 12.8133(2)
_cell_length_c 15.8157(3)
_cell_measurement_reflns_used 14553
_cell_measurement_temperature 297.8(8)
_cell_measurement_theta_max 25.2080
_cell_measurement_theta_min 2.2230
_cell_volume 2026.78(7)
_computing_cell_refinement 'CrysAlisPro 1.171.40.35a (Rigaku OD, 2018)'
_computing_data_collection 'CrysAlisPro 1.171.40.35a (Rigaku OD, 2018)'
_computing_data_reduction 'CrysAlisPro 1.171.40.35a (Rigaku OD, 2018)'
_computing_molecular_graphics 'Olex2 (Dolomanov et al., 2009)'
_computing_publication_material 'Olex2 (Dolomanov et al., 2009)'
_computing_structure_refinement 'ShelXL (Sheldrick, 2015)'
_computing_structure_solution 'ShelXT (Sheldrick, 2015)'
_diffrn_ambient_environment air
_diffrn_ambient_temperature 297.8(8)
_diffrn_detector 'CCD plate'
_diffrn_detector_area_resol_mean 10.0000
_diffrn_detector_type HyPix3000
_diffrn_measured_fraction_theta_full 0.999
_diffrn_measured_fraction_theta_max 0.999
_diffrn_measurement_details
;
List of Runs (angles in degrees, time in seconds):

  # Type    Start    End  Width  t~exp~   \w     \q     \k     \f   Frames
#--------------------------------------------------------------------------
  1  \w    -56.00  11.00   0.50    5.00    --   16.22 -77.00   0.00  134
  2  \w    -30.00  19.00   0.50    5.00    --  -14.97 -94.00 -30.00   98
  3  \w     10.00  67.00   0.50    5.00    --   16.22-125.00 -30.00  114
  4  \w     12.00  46.00   0.50    5.00    --   16.22-120.00 -82.00   68
  5  \w    -36.00  13.00   0.50    5.00    --  -14.97 -94.00 -60.00   98
  6  \w     16.00  95.00   0.50    5.00    --   16.22  15.00-120.00  158
  7  \w     12.00  63.00   0.50    5.00    --   16.22  45.00-120.00  102
  8  \w     -3.00  23.00   0.50    5.00    --  -14.97  77.00 -90.00   52
  9  \w    -31.00  -5.00   0.50    5.00    --   16.22  15.00-120.00   52
 10  \w    -41.00  56.00   0.50    5.00    --  -14.97  30.00-120.00  194
 11  \w    -64.00 -12.00   0.50    5.00    --  -14.97 120.00   1.00  104
 12  \w    -51.00  43.00   0.50    5.00    --   16.22 -61.00  60.00  188
 13  \w     53.00  79.00   0.50    5.00    --   16.22-154.00 120.00   52
 14  \w    -29.00   8.00   0.50    5.00    --  -14.97 -94.00 120.00   74
 15  \w    -80.00   0.00   0.50    5.00    --  -14.97 -61.00  90.00  160
 16  \w    -32.00   8.00   0.50    5.00    --  -14.97  30.00  60.00   80
 17  \w     26.00  59.00   0.50    5.00    --  -14.97  30.00  60.00   66
 18  \w    -40.00 -13.00   0.50    5.00    --   16.22 130.00  25.97   54
 19  \w    -65.00 -29.00   0.50    5.00    --  -14.97 125.00 120.00   72
 20  \w    -68.00 -34.00   0.50    5.00    --  -14.97 125.00 150.00   68
 21  \w    -81.00 -56.00   0.50    5.00    --  -14.97 154.00 159.00   50
 22  \w    -79.00 -14.00   0.50    5.00    --  -14.97 -45.00  90.00  130
 23  \w    -63.00   3.00   0.50    5.00    --  -14.97 -61.00   0.00  132
 24  \w    -81.00  -8.00   0.50    5.00    --  -14.97 -45.00-120.00  146
 25  \w    -84.00  -7.00   0.50    5.00    --  -14.97 -30.00-120.00  154
;
_diffrn_measurement_device 'four-circle diffractometer'
_diffrn_measurement_device_type 'XtaLAB Synergy, Single source at offset/far, HyPix3000'
_diffrn_measurement_method '\w scans'
_diffrn_orient_matrix_type 'CrysAlisPro convention (1999,Acta A55,543-557)'
_diffrn_orient_matrix_UB_11 -0.0244653000
_diffrn_orient_matrix_UB_12 0.0378466000
_diffrn_orient_matrix_UB_13 0.0367685000
_diffrn_orient_matrix_UB_21 -0.0295550000
_diffrn_orient_matrix_UB_22 0.0175201000
_diffrn_orient_matrix_UB_23 -0.0309618000
_diffrn_orient_matrix_UB_31 -0.0537334000
_diffrn_orient_matrix_UB_32 -0.0448330000
_diffrn_orient_matrix_UB_33 -0.0060748000
_diffrn_radiation_monochromator mirror
_diffrn_radiation_probe x-ray
_diffrn_radiation_type MoK\a
_diffrn_radiation_wavelength 0.71073
_diffrn_reflns_av_R_equivalents 0.0304
_diffrn_reflns_av_unetI/netI 0.0290
_diffrn_reflns_Laue_measured_fraction_full 0.999
_diffrn_reflns_Laue_measured_fraction_max 0.999
_diffrn_reflns_limit_h_max 13
_diffrn_reflns_limit_h_min -13
_diffrn_reflns_limit_k_max 15
_diffrn_reflns_limit_k_min -15
_diffrn_reflns_limit_l_max 18
_diffrn_reflns_limit_l_min -18
_diffrn_reflns_number 32547
_diffrn_reflns_point_group_measured_fraction_full 0.999
_diffrn_reflns_point_group_measured_fraction_max 0.999
_diffrn_reflns_theta_full 25.027
_diffrn_reflns_theta_max 25.027
_diffrn_reflns_theta_min 1.896
_diffrn_source 'micro-focus sealed X-ray tube'
_diffrn_source_type 'PhotonJet (Mo) X-ray Source'
_exptl_absorpt_coefficient_mu 0.082
_exptl_absorpt_correction_T_max 1.00000
_exptl_absorpt_correction_T_min 0.71859
_exptl_absorpt_correction_type multi-scan
_exptl_absorpt_process_details
;
CrysAlisPro 1.171.40.35a (Rigaku Oxford Diffraction, 2018)
Empirical absorption correction using spherical harmonics,
 implemented in SCALE3 ABSPACK scaling algorithm.
;
_exptl_crystal_colour 'metallic yellowish yellow'
_exptl_crystal_colour_lustre metallic
_exptl_crystal_colour_modifier yellowish
_exptl_crystal_colour_primary yellow
_exptl_crystal_density_diffrn 1.257
_exptl_crystal_description block
_exptl_crystal_F_000 808
_exptl_crystal_size_max 0.2
_exptl_crystal_size_mid 0.15
_exptl_crystal_size_min 0.1
_refine_diff_density_max 0.116
_refine_diff_density_min -0.200
_refine_diff_density_rms 0.037
_refine_ls_extinction_method none
_refine_ls_goodness_of_fit_ref 1.048
_refine_ls_hydrogen_treatment mixed
_refine_ls_matrix_type full
_refine_ls_number_parameters 536
_refine_ls_number_reflns 7171
_refine_ls_number_restraints 0
_refine_ls_restrained_S_all 1.048
_refine_ls_R_factor_all 0.0673
_refine_ls_R_factor_gt 0.0464
_refine_ls_shift/su_max 0.001
_refine_ls_shift/su_mean 0.000
_refine_ls_structure_factor_coef Fsqd
_refine_ls_weighting_details 'w=1/[\s^2^(Fo^2^)+(0.0626P)^2^+0.1543P] where P=(Fo^2^+2Fc^2^)/3'
_refine_ls_weighting_scheme calc
_refine_ls_wR_factor_gt 0.1151
_refine_ls_wR_factor_ref 0.1279
_reflns_Friedel_coverage 0.000
_reflns_number_gt 5150
_reflns_number_total 7171
_reflns_threshold_expression 'I > 2\s(I)'
_cod_data_source_file d2cc03730k4.cif
_cod_data_source_block rb32
_cod_database_code 7130535
_shelx_shelxl_version_number 2018/3
_chemical_oxdiff_formula 'C H N O'
_shelx_space_group_comment
;
The symmetry employed for this shelxl refinement is uniquely defined
by the following loop, which should always be used as a source of
symmetry information in preference to the above space-group names.
They are only intended as comments.
;
_shelx_estimated_absorpt_t_max 0.992
_shelx_estimated_absorpt_t_min 0.984
_reflns_odcompleteness_completeness 99.77
_reflns_odcompleteness_iscentric 1
_reflns_odcompleteness_theta 26.32
_olex2_refinement_description
;
1. Fixed Uiso
 At 1.2 times of:
  All C(H) groups, All N(H) groups
 At 1.5 times of:
  All C(H,H) groups, All C(H,H,H) groups
2.a Aromatic/amide H refined with riding coordinates:
 N2(H2), N1(H1), C9(H9), C34(H34), C16(H16), C5(H5), C8(H8), C31(H31), C1(H1A),
  C41(H41), C33(H33), C15(H15), C3(H3), C27(H27), C13(H13), C44(H44), C14(H14),
 C48(H48), C29(H29), C40(H40), C38(H38), C39(H39), C45(H45), C23(H23), C19(H19),
  C46(H46), C47(H47), C21(H21), C20(H20), C22(H22)
2.b Idealised Me refined as rotating group:
 C49(H49A,H49B,H49C), C24(H24A,H24B,H24C), C25(H25A,H25B,H25C)
;
_olex2_submission_special_instructions 'No special instructions were received'
_oxdiff_exptl_absorpt_empirical_details
;
Empirical correction (ABSPACK) includes:
- Absorption correction using spherical harmonics
- Frame scaling
;
_oxdiff_exptl_absorpt_empirical_full_max 1.659
_oxdiff_exptl_absorpt_empirical_full_min 0.698

loop_
_space_group_symop_operation_xyz
'x, y, z'
'-x, -y, -z'

loop_
_atom_site_label
_atom_site_type_symbol
_atom_site_fract_x
_atom_site_fract_y
_atom_site_fract_z
_atom_site_U_iso_or_equiv
_atom_site_adp_type
_atom_site_occupancy
_atom_site_site_symmetry_order
_atom_site_calc_flag
_atom_site_refinement_flags_posn
_atom_site_refinement_flags_adp
_atom_site_refinement_flags_occupancy
_atom_site_disorder_assembly
_atom_site_disorder_group
O1 O 0.16601(11) 0.41177(11) 1.02354(8) 0.0627(3) Uani 1 1 d . . . . .
O4 O -0.27610(14) -0.09533(11) 0.57427(8) 0.0751(4) Uani 1 1 d . . . . .
O3 O 0.07004(12) 0.75198(12) 1.28099(9) 0.0758(4) Uani 1 1 d . . . . .
O2 O 0.11647(13) 0.86313(11) 1.02624(9) 0.0799(4) Uani 1 1 d . . . . .
N2 N -0.27449(13) -0.29764(12) 0.88581(9) 0.0589(4) Uani 1 1 d . . . . .
H2 H -0.235501 -0.331622 0.911231 0.071 Uiso 1 1 calc R . . . .
O6 O -0.45995(13) 0.29971(11) 0.81233(10) 0.0797(4) Uani 1 1 d . . . . .
N1 N 0.25697(13) 0.24207(12) 0.60307(10) 0.0608(4) Uani 1 1 d . . . . .
H1 H 0.247531 0.183539 0.552413 0.073 Uiso 1 1 calc R . . . .
C17 C 0.29938(14) 0.42459(14) 0.70510(11) 0.0477(4) Uani 1 1 d . . . . .
C10 C 0.25456(14) 0.34714(14) 0.75116(11) 0.0476(4) Uani 1 1 d . . . . .
C35 C -0.32604(15) -0.21959(13) 0.78878(11) 0.0493(4) Uani 1 1 d . . . . .
C36 C -0.24740(15) -0.28125(13) 0.80732(11) 0.0508(4) Uani 1 1 d . . . . .
O5 O -0.37310(17) 0.23802(15) 0.50741(12) 0.1069(6) Uani 1 1 d . . . . .
C7 C 0.17929(14) 0.49008(15) 0.99435(11) 0.0496(4) Uani 1 1 d . . . . .
C9 C 0.22264(14) 0.37294(14) 0.84267(11) 0.0488(4) Uani 1 1 d . . . . .
H9 H 0.197941 0.310152 0.859935 0.059 Uiso 1 1 calc R . . . .
C34 C -0.31141(15) -0.17307(14) 0.71885(11) 0.0508(4) Uani 1 1 d . . . . .
H34 H -0.257419 -0.200579 0.676386 0.061 Uiso 1 1 calc R . . . .
C42 C -0.40870(15) -0.20136(13) 0.85953(11) 0.0515(4) Uani 1 1 d . . . . .
C6 C 0.14810(14) 0.60092(14) 1.05017(11) 0.0490(4) Uani 1 1 d . . . . .
C16 C 0.34444(14) 0.54438(14) 0.73201(12) 0.0538(4) Uani 1 1 d . . . . .
H16 H 0.348309 0.593134 0.792804 0.065 Uiso 1 1 calc R . . . .
C12 C 0.29969(15) 0.35544(15) 0.61297(12) 0.0534(4) Uani 1 1 d . . . . .
C26 C -0.36968(15) 0.06025(14) 0.64333(12) 0.0528(4) Uani 1 1 d . . . . .
C11 C 0.23196(15) 0.23640(14) 0.68522(11) 0.0520(4) Uani 1 1 d . . . . .
C5 C 0.12133(14) 0.61980(15) 1.13967(11) 0.0535(4) Uani 1 1 d . . . . .
H5 H 0.121099 0.563299 1.163513 0.064 Uiso 1 1 calc R . . . .
C32 C -0.33424(17) -0.04826(15) 0.63690(12) 0.0563(4) Uani 1 1 d . . . . .
C8 C 0.22403(15) 0.47638(15) 0.90631(11) 0.0538(4) Uani 1 1 d . . . . .
H8 H 0.254844 0.541954 0.893612 0.065 Uiso 1 1 calc R . . . .
C43 C -0.14675(16) -0.32511(14) 0.75794(12) 0.0550(4) Uani 1 1 d . . . . .
C4 C 0.09525(15) 0.72305(16) 1.19228(12) 0.0563(4) Uani 1 1 d . . . . .
C31 C -0.40625(16) 0.13039(15) 0.72272(12) 0.0575(4) Uani 1 1 d . . . . .
H31 H -0.415885 0.107214 0.771975 0.069 Uiso 1 1 calc R . . . .
C1 C 0.14496(15) 0.68451(15) 1.01485(12) 0.0564(4) Uani 1 1 d . . . . .
H1A H 0.161427 0.671628 0.954886 0.068 Uiso 1 1 calc R . . . .
C37 C -0.37369(16) -0.25165(14) 0.91842(12) 0.0556(4) Uani 1 1 d . . . . .
C41 C -0.51055(17) -0.15102(15) 0.87870(13) 0.0635(5) Uani 1 1 d . . . . .
H41 H -0.536107 -0.115555 0.842015 0.076 Uiso 1 1 calc R . . . .
C33 C -0.36563(16) -0.09513(14) 0.70705(11) 0.0557(4) Uani 1 1 d . . . . .
H33 H -0.425406 -0.069921 0.744843 0.067 Uiso 1 1 calc R . . . .
C2 C 0.11738(16) 0.78715(15) 1.06850(13) 0.0588(4) Uani 1 1 d . . . . .
C15 C 0.38259(16) 0.58829(16) 0.66739(13) 0.0615(5) Uani 1 1 d . . . . .
H15 H 0.411561 0.667698 0.684943 0.074 Uiso 1 1 calc R . . . .
C3 C 0.09347(16) 0.80721(16) 1.15729(13) 0.0612(5) Uani 1 1 d . . . . .
H3 H 0.076229 0.876817 1.193592 0.073 Uiso 1 1 calc R . . . .
C27 C -0.35709(16) 0.09337(16) 0.56880(13) 0.0621(5) Uani 1 1 d . . . . .
H27 H -0.331903 0.046660 0.515183 0.075 Uiso 1 1 calc R . . . .
C18 C 0.18304(16) 0.12435(15) 0.69257(12) 0.0598(5) Uani 1 1 d . . . . .
C30 C -0.42866(16) 0.23502(16) 0.72946(14) 0.0600(5) Uani 1 1 d . . . . .
C13 C 0.33924(17) 0.39976(17) 0.54793(13) 0.0661(5) Uani 1 1 d . . . . .
H13 H 0.338817 0.351767 0.487338 0.079 Uiso 1 1 calc R . . . .
C44 C -0.03130(17) -0.30779(17) 0.80337(13) 0.0675(5) Uani 1 1 d . . . . .
H44 H -0.017424 -0.269294 0.866458 0.081 Uiso 1 1 calc R . . . .
C14 C 0.37921(17) 0.51755(18) 0.57638(14) 0.0682(5) Uani 1 1 d . . . . .
H14 H 0.404375 0.550387 0.534055 0.082 Uiso 1 1 calc R . . . .
C48 C -0.16470(19) -0.38510(17) 0.66419(13) 0.0717(5) Uani 1 1 d . . . . .
H48 H -0.242028 -0.399437 0.632593 0.086 Uiso 1 1 calc R . . . .
C29 C -0.41788(17) 0.26811(17) 0.65645(15) 0.0710(5) Uani 1 1 d . . . . .
H29 H -0.434008 0.338003 0.660573 0.085 Uiso 1 1 calc R . . . .
C40 C -0.57222(19) -0.15484(17) 0.95262(14) 0.0739(6) Uani 1 1 d . . . . .
H40 H -0.640126 -0.121790 0.965343 0.089 Uiso 1 1 calc R . . . .
C38 C -0.43574(19) -0.25519(17) 0.99305(13) 0.0697(5) Uani 1 1 d . . . . .
H38 H -0.410453 -0.289157 1.030998 0.084 Uiso 1 1 calc R . . . .
C28 C -0.38258(18) 0.19649(18) 0.57589(15) 0.0712(6) Uani 1 1 d . . . . .
C39 C -0.5359(2) -0.20645(18) 1.00841(14) 0.0780(6) Uani 1 1 d . . . . .
H39 H -0.580360 -0.208163 1.057408 0.094 Uiso 1 1 calc R . . . .
C45 C 0.06262(19) -0.3474(2) 0.75536(16) 0.0800(6) Uani 1 1 d . . . . .
H45 H 0.139611 -0.335155 0.786606 0.096 Uiso 1 1 calc R . . . .
C49 C -0.43813(18) 0.42078(15) 0.83624(16) 0.0808(6) Uani 1 1 d . . . . .
H49A H -0.495991 0.436709 0.799334 0.121 Uiso 1 1 calc GR . . . .
H49B H -0.354678 0.450328 0.826022 0.121 Uiso 1 1 calc GR . . . .
H49C H -0.448972 0.457198 0.899529 0.121 Uiso 1 1 calc GR . . . .
C23 C 0.2335(2) 0.09715(17) 0.75975(15) 0.0762(6) Uani 1 1 d . . . . .
H23 H 0.301333 0.148616 0.799922 0.091 Uiso 1 1 calc R . . . .
C19 C 0.08269(19) 0.04560(17) 0.63209(15) 0.0772(6) Uani 1 1 d . . . . .
H19 H 0.048990 0.063255 0.586130 0.093 Uiso 1 1 calc R . . . .
C46 C 0.0453(2) -0.4040(2) 0.66325(17) 0.0858(6) Uani 1 1 d . . . . .
H46 H 0.110086 -0.429145 0.631518 0.103 Uiso 1 1 calc R . . . .
C47 C -0.0694(2) -0.4237(2) 0.61742(15) 0.0874(7) Uani 1 1 d . . . . .
H47 H -0.082563 -0.463266 0.554424 0.105 Uiso 1 1 calc R . . . .
C24 C 0.0577(2) 0.6672(2) 1.31937(14) 0.0846(6) Uani 1 1 d . . . . .
H24A H -0.006034 0.600652 1.283066 0.127 Uiso 1 1 calc GR . . . .
H24B H 0.035366 0.697641 1.380456 0.127 Uiso 1 1 calc GR . . . .
H24C H 0.135264 0.645440 1.320720 0.127 Uiso 1 1 calc GR . . . .
C21 C 0.0824(3) -0.0839(2) 0.7071(2) 0.1076(9) Uani 1 1 d . . . . .
H21 H 0.048050 -0.153864 0.712467 0.129 Uiso 1 1 calc R . . . .
C20 C 0.0332(2) -0.0579(2) 0.6399(2) 0.0996(8) Uani 1 1 d . . . . .
H20 H -0.033821 -0.110201 0.599350 0.120 Uiso 1 1 calc R . . . .
C22 C 0.1823(3) -0.0079(2) 0.76708(19) 0.0999(8) Uani 1 1 d . . . . .
H22 H 0.215492 -0.026813 0.812496 0.120 Uiso 1 1 calc R . . . .
C50 C -0.3175(3) 0.1790(3) 0.4302(2) 0.1091(10) Uani 1 1 d . . . . .
H50A H -0.360(3) 0.093(3) 0.393(2) 0.164 Uiso 1 1 d R . . . .
H50B H -0.229(3) 0.179(3) 0.451(2) 0.164 Uiso 1 1 d R . . . .
C25 C 0.1023(3) 0.97333(18) 1.07919(17) 0.1126(9) Uani 1 1 d . . . . .
H25A H 0.112330 1.020254 1.043187 0.169 Uiso 1 1 calc GR . . . .
H25B H 0.164032 1.007975 1.131172 0.169 Uiso 1 1 calc GR . . . .
H25C H 0.020806 0.967394 1.099551 0.169 Uiso 1 1 calc GR . . . .
H50C H -0.312(2) 0.223(2) 0.3970(16) 0.107(8) Uiso 1 1 d . . . . .

loop_
_atom_site_aniso_label
_atom_site_aniso_U_11
_atom_site_aniso_U_22
_atom_site_aniso_U_33
_atom_site_aniso_U_23
_atom_site_aniso_U_13
_atom_site_aniso_U_12
O1 0.0753(8) 0.0663(8) 0.0580(8) 0.0324(7) 0.0083(6) 0.0247(6)
O4 0.1159(11) 0.0694(9) 0.0542(8) 0.0289(7) 0.0254(8) 0.0397(8)
O3 0.0864(9) 0.0825(10) 0.0564(9) 0.0205(7) 0.0208(7) 0.0249(7)
O2 0.1087(11) 0.0574(8) 0.0805(10) 0.0299(7) 0.0127(8) 0.0268(7)
N2 0.0681(9) 0.0610(9) 0.0567(9) 0.0323(8) 0.0038(7) 0.0165(7)
O6 0.0969(10) 0.0581(8) 0.0893(11) 0.0263(8) 0.0202(8) 0.0312(7)
N1 0.0751(10) 0.0519(9) 0.0491(9) 0.0140(7) 0.0080(7) 0.0113(7)
C17 0.0427(9) 0.0515(10) 0.0499(10) 0.0196(8) 0.0035(7) 0.0121(7)
C10 0.0455(9) 0.0494(10) 0.0463(10) 0.0179(8) 0.0021(7) 0.0085(7)
C35 0.0556(10) 0.0441(9) 0.0495(10) 0.0206(8) 0.0036(8) 0.0096(8)
C36 0.0599(10) 0.0459(9) 0.0485(10) 0.0216(8) 0.0022(8) 0.0098(8)
O5 0.1386(14) 0.1312(14) 0.1136(13) 0.0946(12) 0.0457(11) 0.0714(12)
C7 0.0457(9) 0.0560(10) 0.0486(10) 0.0227(8) 0.0010(7) 0.0107(8)
C9 0.0467(9) 0.0519(10) 0.0505(10) 0.0234(8) 0.0028(7) 0.0104(7)
C34 0.0586(10) 0.0474(9) 0.0476(10) 0.0188(8) 0.0059(8) 0.0134(8)
C42 0.0583(10) 0.0421(9) 0.0516(10) 0.0178(8) 0.0045(8) 0.0066(8)
C6 0.0429(9) 0.0540(10) 0.0487(10) 0.0191(8) 0.0026(7) 0.0094(7)
C16 0.0516(10) 0.0533(10) 0.0562(11) 0.0214(9) 0.0029(8) 0.0109(8)
C12 0.0534(10) 0.0555(10) 0.0518(11) 0.0212(9) 0.0042(8) 0.0123(8)
C26 0.0565(10) 0.0542(10) 0.0529(11) 0.0269(9) 0.0012(8) 0.0124(8)
C11 0.0530(10) 0.0507(10) 0.0500(10) 0.0177(8) 0.0041(8) 0.0102(8)
C5 0.0467(9) 0.0623(11) 0.0533(11) 0.0240(9) 0.0058(8) 0.0128(8)
C32 0.0689(11) 0.0550(11) 0.0481(11) 0.0227(9) 0.0031(9) 0.0151(9)
C8 0.0589(10) 0.0523(10) 0.0522(10) 0.0221(9) 0.0093(8) 0.0130(8)
C43 0.0640(11) 0.0510(10) 0.0574(11) 0.0268(9) 0.0039(8) 0.0181(8)
C4 0.0471(9) 0.0647(12) 0.0502(11) 0.0154(9) 0.0069(8) 0.0103(8)
C31 0.0634(11) 0.0550(11) 0.0598(12) 0.0282(9) 0.0031(9) 0.0146(8)
C1 0.0597(10) 0.0579(11) 0.0517(10) 0.0208(9) 0.0078(8) 0.0139(8)
C37 0.0646(11) 0.0504(10) 0.0508(10) 0.0221(8) 0.0042(8) 0.0067(8)
C41 0.0690(12) 0.0575(11) 0.0656(12) 0.0240(10) 0.0141(10) 0.0164(9)
C33 0.0672(11) 0.0555(10) 0.0537(11) 0.0265(9) 0.0114(8) 0.0228(9)
C2 0.0568(10) 0.0536(11) 0.0634(12) 0.0220(9) 0.0028(8) 0.0090(8)
C15 0.0624(11) 0.0583(11) 0.0684(13) 0.0312(10) 0.0070(9) 0.0109(9)
C3 0.0572(11) 0.0525(11) 0.0648(12) 0.0125(9) 0.0041(9) 0.0119(8)
C27 0.0667(11) 0.0717(12) 0.0597(11) 0.0354(10) 0.0080(9) 0.0214(9)
C18 0.0664(11) 0.0508(10) 0.0600(12) 0.0183(9) 0.0165(9) 0.0131(9)
C30 0.0557(10) 0.0586(11) 0.0721(13) 0.0305(10) 0.0070(9) 0.0167(9)
C13 0.0776(13) 0.0707(13) 0.0523(11) 0.0262(10) 0.0107(9) 0.0170(10)
C44 0.0702(12) 0.0770(13) 0.0635(12) 0.0330(10) 0.0024(10) 0.0235(10)
C14 0.0715(12) 0.0765(14) 0.0680(13) 0.0420(11) 0.0142(10) 0.0145(10)
C48 0.0796(13) 0.0779(14) 0.0607(13) 0.0217(11) -0.0011(10) 0.0333(11)
C29 0.0665(12) 0.0685(13) 0.0972(16) 0.0471(12) 0.0116(11) 0.0270(10)
C40 0.0721(13) 0.0706(13) 0.0758(14) 0.0228(11) 0.0222(11) 0.0181(10)
C38 0.0822(14) 0.0716(13) 0.0511(11) 0.0267(10) 0.0063(10) 0.0041(11)
C28 0.0723(13) 0.0826(14) 0.0861(15) 0.0592(13) 0.0124(11) 0.0257(11)
C39 0.0844(15) 0.0789(14) 0.0604(13) 0.0215(11) 0.0215(11) 0.0061(12)
C45 0.0689(13) 0.1030(17) 0.0846(16) 0.0459(14) 0.0083(11) 0.0353(12)
C49 0.0689(13) 0.0536(12) 0.1130(18) 0.0210(12) -0.0065(11) 0.0205(10)
C23 0.0963(15) 0.0641(13) 0.0760(14) 0.0329(11) 0.0185(11) 0.0227(11)
C19 0.0771(13) 0.0558(12) 0.0855(15) 0.0177(11) 0.0063(11) 0.0049(10)
C46 0.0867(16) 0.1057(18) 0.0866(17) 0.0451(14) 0.0239(13) 0.0498(13)
C47 0.1086(18) 0.0992(17) 0.0624(13) 0.0234(12) 0.0156(13) 0.0535(14)
C24 0.0918(15) 0.1120(18) 0.0627(13) 0.0424(13) 0.0207(11) 0.0321(13)
C21 0.129(2) 0.0615(15) 0.134(3) 0.0418(17) 0.058(2) 0.0146(16)
C20 0.0910(17) 0.0620(15) 0.127(2) 0.0240(15) 0.0232(15) -0.0006(12)
C22 0.137(2) 0.0826(17) 0.104(2) 0.0546(16) 0.0386(17) 0.0374(17)
C50 0.140(3) 0.138(2) 0.098(2) 0.088(2) 0.0361(19) 0.057(2)
C25 0.179(3) 0.0574(14) 0.0957(19) 0.0203(13) -0.0102(17) 0.0353(16)

loop_
_atom_type_symbol
_atom_type_description
_atom_type_scat_dispersion_real
_atom_type_scat_dispersion_imag
_atom_type_scat_source
C C 0.0033 0.0016 'International Tables Vol C Tables 4.2.6.8 and 6.1.1.4'
H H 0.0000 0.0000 'International Tables Vol C Tables 4.2.6.8 and 6.1.1.4'
N N 0.0061 0.0033 'International Tables Vol C Tables 4.2.6.8 and 6.1.1.4'
O O 0.0106 0.0060 'International Tables Vol C Tables 4.2.6.8 and 6.1.1.4'

loop_
_geom_angle_atom_site_label_1
_geom_angle_atom_site_label_2
_geom_angle_atom_site_label_3
_geom_angle
_geom_angle_site_symmetry_1
_geom_angle_site_symmetry_3
_geom_angle_publ_flag
C4 O3 C24 118.34(15) . . ?
C2 O2 C25 117.96(17) . . ?
C36 N2 H2 125.1 . . ?
C36 N2 C37 109.78(14) . . ?
C37 N2 H2 125.1 . . ?
C30 O6 C49 117.95(16) . . ?
C12 N1 H1 125.1 . . ?
C11 N1 H1 125.1 . . ?
C11 N1 C12 109.85(14) . . ?
C16 C17 C10 135.46(15) . . ?
C12 C17 C10 106.72(14) . . ?
C12 C17 C16 117.74(15) . . ?
C9 C10 C17 129.47(15) . . ?
C11 C10 C17 106.25(14) . . ?
C11 C10 C9 123.85(15) . . ?
C36 C35 C34 123.78(15) . . ?
C36 C35 C42 106.46(14) . . ?
C34 C35 C42 129.28(15) . . ?
N2 C36 C35 109.17(15) . . ?
N2 C36 C43 120.30(15) . . ?
C35 C36 C43 130.52(15) . . ?
C28 O5 C50 117.23(18) . . ?
O1 C7 C6 119.59(15) . . ?
O1 C7 C8 121.25(16) . . ?
C8 C7 C6 119.16(15) . . ?
C10 C9 H9 116.1 . . ?
C8 C9 C10 127.84(16) . . ?
C8 C9 H9 116.1 . . ?
C35 C34 H34 116.0 . . ?
C33 C34 C35 128.07(16) . . ?
C33 C34 H34 116.0 . . ?
C37 C42 C35 106.74(15) . . ?
C41 C42 C35 135.59(16) . . ?
C41 C42 C37 117.64(16) . . ?
C5 C6 C7 118.93(15) . . ?
C1 C6 C7 121.31(15) . . ?
C1 C6 C5 119.76(16) . . ?
C17 C16 H16 120.5 . . ?
C15 C16 C17 118.97(16) . . ?
C15 C16 H16 120.5 . . ?
N1 C12 C17 107.74(14) . . ?
N1 C12 C13 129.02(16) . . ?
C13 C12 C17 123.22(16) . . ?
C31 C26 C32 121.40(15) . . ?
C31 C26 C27 120.21(16) . . ?
C27 C26 C32 118.25(16) . . ?
N1 C11 C10 109.41(15) . . ?
N1 C11 C18 120.39(15) . . ?
C10 C11 C18 130.14(16) . . ?
C6 C5 H5 120.4 . . ?
C4 C5 C6 119.22(17) . . ?
C4 C5 H5 120.4 . . ?
O4 C32 C26 120.00(15) . . ?
O4 C32 C33 120.68(16) . . ?
C33 C32 C26 119.29(16) . . ?
C7 C8 H8 118.8 . . ?
C9 C8 C7 122.41(16) . . ?
C9 C8 H8 118.8 . . ?
C44 C43 C36 121.18(16) . . ?
C48 C43 C36 120.59(16) . . ?
C48 C43 C44 118.23(17) . . ?
O3 C4 C5 124.43(17) . . ?
O3 C4 C3 114.55(17) . . ?
C5 C4 C3 121.02(17) . . ?
C26 C31 H31 119.8 . . ?
C26 C31 C30 120.31(17) . . ?
C30 C31 H31 119.8 . . ?
C6 C1 H1A 119.9 . . ?
C2 C1 C6 120.12(17) . . ?
C2 C1 H1A 119.9 . . ?
N2 C37 C42 107.79(15) . . ?
N2 C37 C38 128.83(17) . . ?
C38 C37 C42 123.32(18) . . ?
C42 C41 H41 120.5 . . ?
C40 C41 C42 118.98(18) . . ?
C40 C41 H41 120.5 . . ?
C34 C33 C32 122.17(16) . . ?
C34 C33 H33 118.9 . . ?
C32 C33 H33 118.9 . . ?
O2 C2 C1 114.98(16) . . ?
O2 C2 C3 124.64(17) . . ?
C3 C2 C1 120.38(18) . . ?
C16 C15 H15 119.1 . . ?
C16 C15 C14 121.78(17) . . ?
C14 C15 H15 119.1 . . ?
C4 C3 H3 120.3 . . ?
C2 C3 C4 119.47(17) . . ?
C2 C3 H3 120.3 . . ?
C26 C27 H27 120.6 . . ?
C28 C27 C26 118.75(18) . . ?
C28 C27 H27 120.6 . . ?
C23 C18 C11 120.80(17) . . ?
C23 C18 C19 119.55(18) . . ?
C19 C18 C11 119.64(18) . . ?
O6 C30 C31 115.50(16) . . ?
C29 C30 O6 124.41(17) . . ?
C29 C30 C31 120.09(19) . . ?
C12 C13 H13 121.4 . . ?
C14 C13 C12 117.29(17) . . ?
C14 C13 H13 121.4 . . ?
C43 C44 H44 119.9 . . ?
C45 C44 C43 120.16(19) . . ?
C45 C44 H44 119.9 . . ?
C15 C14 H14 119.5 . . ?
C13 C14 C15 120.95(17) . . ?
C13 C14 H14 119.5 . . ?
C43 C48 H48 119.7 . . ?
C47 C48 C43 120.69(19) . . ?
C47 C48 H48 119.7 . . ?
C30 C29 H29 120.2 . . ?
C30 C29 C28 119.55(18) . . ?
C28 C29 H29 120.2 . . ?
C41 C40 H40 119.2 . . ?
C41 C40 C39 121.7(2) . . ?
C39 C40 H40 119.2 . . ?
C37 C38 H38 121.5 . . ?
C39 C38 C37 117.04(19) . . ?
C39 C38 H38 121.5 . . ?
O5 C28 C27 123.9(2) . . ?
O5 C28 C29 114.98(18) . . ?
C27 C28 C29 121.07(18) . . ?
C40 C39 H39 119.3 . . ?
C38 C39 C40 121.32(19) . . ?
C38 C39 H39 119.3 . . ?
C44 C45 H45 119.3 . . ?
C46 C45 C44 121.3(2) . . ?
C46 C45 H45 119.3 . . ?
O6 C49 H49A 109.5 . . ?
O6 C49 H49B 109.5 . . ?
O6 C49 H49C 109.5 . . ?
H49A C49 H49B 109.5 . . ?
H49A C49 H49C 109.5 . . ?
H49B C49 H49C 109.5 . . ?
C18 C23 H23 120.3 . . ?
C18 C23 C22 119.5(2) . . ?
C22 C23 H23 120.3 . . ?
C18 C19 H19 119.8 . . ?
C20 C19 C18 120.4(2) . . ?
C20 C19 H19 119.8 . . ?
C45 C46 H46 120.4 . . ?
C45 C46 C47 119.2(2) . . ?
C47 C46 H46 120.4 . . ?
C48 C47 C46 120.4(2) . . ?
C48 C47 H47 119.8 . . ?
C46 C47 H47 119.8 . . ?
O3 C24 H24A 109.5 . . ?
O3 C24 H24B 109.5 . . ?
O3 C24 H24C 109.5 . . ?
H24A C24 H24B 109.5 . . ?
H24A C24 H24C 109.5 . . ?
H24B C24 H24C 109.5 . . ?
C20 C21 H21 119.6 . . ?
C20 C21 C22 120.7(2) . . ?
C22 C21 H21 119.6 . . ?
C19 C20 H20 120.0 . . ?
C21 C20 C19 119.9(2) . . ?
C21 C20 H20 120.0 . . ?
C23 C22 H22 120.0 . . ?
C21 C22 C23 119.9(3) . . ?
C21 C22 H22 120.0 . . ?
O5 C50 H50A 117.3(17) . . ?
O5 C50 H50B 108.9(18) . . ?
O5 C50 H50C 103.7(15) . . ?
H50A C50 H50B 105(2) . . ?
H50A C50 H50C 113(2) . . ?
H50B C50 H50C 108(2) . . ?
O2 C25 H25A 109.5 . . ?
O2 C25 H25B 109.5 . . ?
O2 C25 H25C 109.5 . . ?
H25A C25 H25B 109.5 . . ?
H25A C25 H25C 109.5 . . ?
H25B C25 H25C 109.5 . . ?

loop_
_geom_bond_atom_site_label_1
_geom_bond_atom_site_label_2
_geom_bond_distance
_geom_bond_site_symmetry_2
_geom_bond_publ_flag
O1 C7 1.2324(18) . ?
O4 C32 1.230(2) . ?
O3 C4 1.365(2) . ?
O3 C24 1.410(2) . ?
O2 C2 1.369(2) . ?
O2 C25 1.399(2) . ?
N2 H2 0.8600 . ?
N2 C36 1.361(2) . ?
N2 C37 1.377(2) . ?
O6 C30 1.368(2) . ?
O6 C49 1.419(2) . ?
N1 H1 0.8600 . ?
N1 C12 1.376(2) . ?
N1 C11 1.358(2) . ?
C17 C10 1.446(2) . ?
C17 C16 1.404(2) . ?
C17 C12 1.403(2) . ?
C10 C9 1.431(2) . ?
C10 C11 1.386(2) . ?
C35 C36 1.387(2) . ?
C35 C34 1.432(2) . ?
C35 C42 1.443(2) . ?
C36 C43 1.465(2) . ?
O5 C28 1.367(2) . ?
O5 C50 1.413(3) . ?
C7 C6 1.491(2) . ?
C7 C8 1.449(2) . ?
C9 H9 0.9300 . ?
C9 C8 1.337(2) . ?
C34 H34 0.9300 . ?
C34 C33 1.335(2) . ?
C42 C37 1.402(2) . ?
C42 C41 1.400(2) . ?
C6 C5 1.395(2) . ?
C6 C1 1.383(2) . ?
C16 H16 0.9300 . ?
C16 C15 1.368(2) . ?
C12 C13 1.381(2) . ?
C26 C32 1.493(2) . ?
C26 C31 1.378(2) . ?
C26 C27 1.391(2) . ?
C11 C18 1.469(2) . ?
C5 H5 0.9300 . ?
C5 C4 1.377(2) . ?
C32 C33 1.457(2) . ?
C8 H8 0.9300 . ?
C43 C44 1.387(2) . ?
C43 C48 1.386(2) . ?
C4 C3 1.383(3) . ?
C31 H31 0.9300 . ?
C31 C30 1.382(2) . ?
C1 H1A 0.9300 . ?
C1 C2 1.382(2) . ?
C37 C38 1.386(2) . ?
C41 H41 0.9300 . ?
C41 C40 1.375(2) . ?
C33 H33 0.9300 . ?
C2 C3 1.374(2) . ?
C15 H15 0.9300 . ?
C15 C14 1.388(2) . ?
C3 H3 0.9300 . ?
C27 H27 0.9300 . ?
C27 C28 1.375(3) . ?
C18 C23 1.376(3) . ?
C18 C19 1.393(3) . ?
C30 C29 1.367(3) . ?
C13 H13 0.9300 . ?
C13 C14 1.373(2) . ?
C44 H44 0.9300 . ?
C44 C45 1.374(3) . ?
C14 H14 0.9300 . ?
C48 H48 0.9300 . ?
C48 C47 1.374(3) . ?
C29 H29 0.9300 . ?
C29 C28 1.392(3) . ?
C40 H40 0.9300 . ?
C40 C39 1.380(3) . ?
C38 H38 0.9300 . ?
C38 C39 1.369(3) . ?
C39 H39 0.9300 . ?
C45 H45 0.9300 . ?
C45 C46 1.358(3) . ?
C49 H49A 0.9600 . ?
C49 H49B 0.9600 . ?
C49 H49C 0.9600 . ?
C23 H23 0.9300 . ?
C23 C22 1.391(3) . ?
C19 H19 0.9300 . ?
C19 C20 1.372(3) . ?
C46 H46 0.9300 . ?
C46 C47 1.377(3) . ?
C47 H47 0.9300 . ?
C24 H24A 0.9600 . ?
C24 H24B 0.9600 . ?
C24 H24C 0.9600 . ?
C21 H21 0.9300 . ?
C21 C20 1.360(4) . ?
C21 C22 1.376(4) . ?
C20 H20 0.9300 . ?
C22 H22 0.9300 . ?
C50 H50A 1.04(3) . ?
C50 H50B 1.02(3) . ?
C50 H50C 0.89(3) . ?
C25 H25A 0.9600 . ?
C25 H25B 0.9600 . ?
C25 H25C 0.9600 . ?
